data_1560236
loop_
_publ_author_name
'Abou, Diane S.'
'Thiele, Nikki A.'
'Gutsche, Nicholas T.'
'Villmer, Alexandria'
'Zhang, Hanwen'
'Woods, Joshua J.'
'Baidoo, Kwamena E.'
'Escorcia, Freddy E.'
'Wilson, Justin J.'
'Thorek, Daniel L. J.'

_publ_section_title
;
 Towards the stable chelation of radium for biomedical applications with
 an 18-membered macrocyclic ligand
;
_journal_issue 10
_journal_name_full 'Chemical Science'
_journal_page_first 3733
_journal_page_last 3742
_journal_paper_doi 10.1039/D0SC06867E
_journal_volume 12
_journal_year 2021
_chemical_formula_moiety 'C32 H43 Ba N6 O11 S2'
_chemical_formula_sum 'C32 H43 Ba N6 O11 S2'
_chemical_formula_weight 889.18
_space_group_crystal_system orthorhombic
_space_group_IT_number 29
_space_group_name_Hall 'P 2c -2ac'
_space_group_name_H-M_alt 'P c a 21'
_atom_sites_solution_hydrogens geom
_audit_creation_date 2019-12-04
_audit_creation_method
;
Olex2 1.2
(compiled May 18 2018 14:05:52 for OlexSys, GUI svn.r5486)
;
_audit_update_record
;
2020-10-01 deposited with the CCDC.	2021-01-20 downloaded from the CCDC.
;
_cell_angle_alpha 90
_cell_angle_beta 90
_cell_angle_gamma 90
_cell_formula_units_Z 4
_cell_length_a 17.68270(10)
_cell_length_b 10.44220(10)
_cell_length_c 22.5408(2)
_cell_measurement_reflns_used 88251
_cell_measurement_temperature 99.97(13)
_cell_measurement_theta_max 76.8540
_cell_measurement_theta_min 3.9280
_cell_volume 4162.08(6)
_computing_cell_refinement 'CrysAlisPro 1.171.40.63a (Rigaku OD, 2019)'
_computing_data_collection 'CrysAlisPro 1.171.40.63a (Rigaku OD, 2019)'
_computing_data_reduction 'CrysAlisPro 1.171.40.63a (Rigaku OD, 2019)'
_computing_molecular_graphics 'Olex2 (Dolomanov et al., 2009)'
_computing_publication_material 'Olex2 (Dolomanov et al., 2009)'
_computing_structure_refinement 'ShelXL (Sheldrick, 2015)'
_computing_structure_solution 'SHELXT 2014/5 (Sheldrick, 2014)'
_diffrn_ambient_environment N~2~
_diffrn_ambient_temperature 99.97(13)
_diffrn_detector 'Hybrid Pixel Array Detector'
_diffrn_detector_area_resol_mean 10.0000
_diffrn_detector_type HyPix
_diffrn_measured_fraction_theta_full 1.000
_diffrn_measured_fraction_theta_max 1.000
_diffrn_measurement_details
;
List of Runs (angles in degrees, time in seconds):

  # Type    Start    End  Width  t~exp~   \w     \q     \k     \f   Frames
#--------------------------------------------------------------------------
  1  \w     31.00  61.00   0.50    0.29    --   50.06  77.00  90.00   60
  2  \w     49.00  97.00   0.50    0.29    --   66.00  71.00  81.83   96
  3  \w     55.00  81.00   0.50    0.29    --   74.00  75.00 106.42   52
  4  \w     86.00 113.00   0.50    1.14    --  102.00  68.00 124.51   54
  5  \w    126.00 172.00   0.50    1.14    --  104.00  77.00  90.00   92
  6  \w    141.00 166.00   0.50    1.14    --  102.00  68.00 124.51   50
  7  \w    148.00 174.00   0.50    1.14    --  104.00  77.00 120.00   52
  8  \w    135.00 162.00   0.50    1.14    --  104.00  61.00 120.00   54
  9  \w    142.00 172.00   0.50    1.14    --  104.00  35.00 157.49   60
 10  \w    121.00 173.00   0.50    1.14    --  104.00  77.00 150.00  104
 11  \w    144.00 169.00   0.50    1.14    --  104.00  45.00  30.00   50
 12  \w    150.00 176.00   0.50    1.14    --  104.00  77.00 -30.00   52
 13  \w    138.00 175.00   0.50    1.14    --  104.00  77.00 -90.00   74
 14  \w    146.00 172.00   0.50    1.14    --  104.00  77.00-150.00   52
 15  \w    131.00 163.00   0.50    1.14    --   98.00  76.00-132.82   64
 16  \w    139.00 170.00   0.50    1.14    --  104.00  77.00-180.00   62
 17  \w    134.00 165.00   0.50    1.14    --  104.00  45.00-180.00   62
 18  \w    127.00 161.00   0.50    1.14    --  104.00  79.00-163.39   68
 19  \w    127.00 165.00   0.50    1.14    --  104.00 102.00 -79.00   76
 20  \w    147.00 173.00   0.50    1.14    --  104.00 125.00 -60.00   52
 21  \w    124.00 156.00   0.50    1.14    --  104.00  61.00 -90.00   64
 22  \w    115.00 141.00   0.50    1.14    --  104.00  77.00 -60.00   52
 23  \w    124.00 161.00   0.50    1.14    --  104.00  61.00   0.00   74
 24  \w    132.00 176.00   0.50    1.14    --  104.00  77.00  30.00   88
 25  \w    127.00 153.00   0.50    1.14    --  104.00  61.00  30.00   52
 26  \w    114.00 164.00   0.50    1.14    --  104.00  30.00  60.00  100
 27  \w    111.00 171.00   0.50    1.14    --  104.00  30.00 150.00  120
 28  \w    110.00 138.00   0.50    1.14    --  104.00  35.00 157.49   56
 29  \w    109.00 158.00   0.50    1.14    --  104.00  61.00 150.00   98
 30  \w     92.00 139.00   0.50    1.14    --  104.00  61.00  90.00   94
 31  \w     98.00 130.00   0.50    1.14    --  104.00  45.00  30.00   64
 32  \w     91.00 166.00   0.50    1.14    --  104.00  61.00  60.00  150
 33  \w    100.00 147.00   0.50    1.14    --  104.00  45.00 -60.00   94
 34  \w    107.00 163.00   0.50    1.14    --  104.00  45.00-120.00  112
 35  \w    115.00 171.00   0.50    1.14    --  104.00 125.00-180.00  112
 36  \w    105.00 131.00   0.50    1.14    --  104.00  45.00-180.00   52
 37  \w    102.00 150.00   0.50    1.14    --  104.00  61.00-120.00   96
 38  \w     96.00 175.00   0.50    1.14    --  104.00  45.00 -30.00  158
 39  \w     98.00 138.00   0.50    1.14    --  104.00 125.00 -60.00   80
 40  \w    102.00 158.00   0.50    1.14    --  104.00 125.00 -30.00  112
 41  \w     91.00 118.00   0.50    1.14    --  104.00  61.00 -90.00   54
 42  \w     91.00 135.00   0.50    1.14    --  104.00  61.00-150.00   88
 43  \w     91.00 167.00   0.50    1.14    --  104.00  61.00-180.00  152
 44  \w     85.00 111.00   0.50    0.29    --   58.00  79.00-147.96   52
 45  \w     79.00 105.00   0.50    1.14    --   98.00  76.00-132.82   52
 46  \w     86.00 133.00   0.50    1.14    --  104.00  77.00-150.00   94
 47  \w     85.00 175.00   0.50    1.14    --  104.00  77.00-120.00  180
 48  \w     92.00 138.00   0.50    1.14    --  104.00  61.00 -30.00   92
 49  \w     85.00 120.00   0.50    1.14    --  104.00  77.00 -30.00   70
 50  \w     91.00 121.00   0.50    1.14    --  104.00  61.00  30.00   60
 51  \w     91.00 118.00   0.50    1.14    --  104.00  61.00   0.00   54
 52  \w     91.00 137.00   0.50    1.14    --  104.00  61.00 -60.00   92
 53  \w     85.00 132.00   0.50    1.14    --  104.00  77.00   0.00   94
 54  \w     85.00 111.00   0.50    1.14    --  104.00  77.00  90.00   52
 55  \w     85.00 111.00   0.50    1.14    --  104.00  77.00 150.00   52
 56  \w     85.00 112.00   0.50    1.14    --  104.00  77.00 120.00   54
 57  \w     85.00 148.00   0.50    1.14    --  104.00  77.00  60.00  126
 58  \w     91.00 121.00   0.50    1.14    --  104.00  61.00 120.00   60
 59  \w     85.00 128.00   0.50    1.14    --  104.00  77.00  30.00   86
 60  \w     85.00 111.00   0.50    1.14    --  104.00  77.00 -60.00   52
 61  \w     85.00 131.00   0.50    1.14    --  104.00  77.00 -90.00   92
 62  \w     85.00 113.00   0.50    1.14    --  104.00  77.00-180.00   56
 63  \w     84.00 111.00   0.50    1.14    --  104.00  79.00-163.39   54
 64  \w     79.00 105.00   0.50    1.14    --  104.00   0.00-180.00   52
 65  \w     49.00  74.00   0.50    0.29    --   66.00  74.00-172.78   50
 66  \w     58.00  84.00   0.50    0.29    --   42.00  79.00-173.72   52
 67  \w     32.00  63.00   0.50    0.29    --   50.06  77.00 -60.00   62
 68  \w     34.00  67.00   0.50    0.29    --   54.00  79.00-110.38   66
 69  \w     36.00  61.00   0.50    0.29    --   54.00  76.00-153.96   50
 70  \w     38.00  64.00   0.50    0.29    --   58.00  79.00-147.96   52
 71  \w     23.00  50.00   0.50    0.29    --   42.00  79.00-173.72   54
 72  \w     17.00  42.00   0.50    0.29    --   42.00  89.00-108.53   50
 73  \w      0.00  29.00   0.50    0.29    --   26.00  96.00 -75.29   58
 74  \w     -9.00  18.00   0.50    0.29    --   22.00 101.00  10.70   54
 75  \w     17.00  42.00   0.50    0.29    --   42.00  90.00   4.12   50
 76  \w     34.00  91.00   0.50    0.29    --   54.00  80.00  33.62  114
 77  \w     39.00  65.00   0.50    0.29    --   58.00  75.00 116.48   52
 78  \w     35.00  66.00   0.50    0.29    --   54.00  77.00 172.41   62
 79  \w     47.00  78.00   0.50    0.29    --   66.00  75.00 154.96   62
 80  \w     44.00  82.00   0.50    0.29    --   62.00  76.00 130.53   76
 81  \w     30.00  56.00   0.50    0.29    --   50.00  80.00 139.95   52
 82  \w     16.00  41.00   0.50    0.29    --   42.00  91.00  81.35   50
 83  \w     42.00  68.00   0.50    0.29    --   62.00  78.00  -5.32   52
 84  \w     40.00  65.00   0.50    0.29    --   58.00  75.00 -15.13   50
 85  \w    -17.00  18.00   0.50    0.29    --   14.00 101.00  54.61   70
 86  \w    -25.00   0.00   0.50    0.29    --   10.00 107.00 117.86   50
 87  \w    -81.00 -30.00   0.50    0.29    --  -50.06 102.00 -79.00  102
 88  \w    -24.00   2.00   0.50    0.29    --  -50.06 102.00 -79.00   52
 89  \w    -43.00 -16.00   0.50    0.29    --   -2.00 131.00-144.83   54
 90  \w    -54.00 -27.00   0.50    0.29    --    6.00 152.00-115.50   54
 91  \w    -51.00  30.00   0.50    0.29    --  -38.00  61.00-176.52  162
 92  \w    -67.00 -42.00   0.50    1.14    --  -82.50 102.00 -79.00   50
 93  \w    -60.00 -33.00   0.50    0.29    --  -54.00 -79.00 -48.70   54
 94  \w    -77.00 -41.00   0.50    0.29    --  -62.00 -80.00 -63.41   72
 95  \w    -83.00 -45.00   0.50    0.29    --  -66.00 -80.00 -91.12   76
 96  \w    -85.00 -59.00   0.50    1.14    --  -78.00 -75.00-142.06   52
 97  \w   -100.00 -63.00   0.50    1.14    --  -82.50 -76.00 -78.50   74
 98  \w    -85.00 -59.00   0.50    1.14    --  -78.00 -75.00 -44.78   52
 99  \w    -86.00 -60.00   0.50    1.14    --  -78.00 -72.00  -2.28   52
100  \w    -72.00 -46.00   0.50    0.29    --  -66.00 -77.00  32.89   52
101  \w    -69.00 -43.00   0.50    0.29    --  -62.00 -76.00  65.36   52
102  \w    -87.00 -60.00   0.50    1.14    --  -78.00 -74.00  29.12   54
103  \w    -89.00 -63.00   0.50    1.14    --  -82.50 -76.00  66.97   52
104  \w    -93.00 -60.00   0.50    1.14    --  -78.00 -72.00  10.83   66
105  \w    -89.00 -63.00   0.50    1.14    --  -82.50 -79.00  24.43   52
106  \w    -91.00 -65.00   0.50    1.14    --  -82.50 -74.00 -22.04   52
107  \w    -89.00 -63.00   0.50    1.14    --  -82.50 -77.00 -60.00   52
108  \w    -94.00 -63.00   0.50    1.14    --  -82.50 -77.00   0.00   62
109  \w    -93.00 -66.00   0.50    1.14    --  -82.50 -69.00 -18.69   54
110  \w    -96.00 -64.00   0.50    1.14    --  -82.50 -73.00  49.63   64
111  \w   -102.00 -64.00   0.50    1.14    --  -82.50 -77.00  88.94   76
112  \w    -93.00 -64.00   0.50    1.14    --  -82.50 -74.00 123.66   58
113  \w    -88.00 -61.00   0.50    1.14    --  -82.50 -80.00 175.17   54
114  \w    -92.00 -66.00   0.50    1.14    --  -82.50 -69.00 131.24   52
115  \w    -96.00 -63.00   0.50    1.14    --  -82.50 -77.00 120.00   66
116  \w    -99.00 -63.00   0.50    1.14    --  -82.50 -76.00 155.81   72
117  \w   -121.00 -62.00   0.50    1.14    --  -82.50 -78.00  97.16  118
118  \w   -144.00-119.00   0.50    1.14    --  -82.50-102.00 177.00   50
119  \w   -136.00-109.00   0.50    1.14    --  -78.00 -75.00 -44.78   54
120  \w   -117.00 -92.00   0.50    0.29    --  -66.00 -80.00 -91.12   50
121  \w   -104.00 -62.00   0.50    1.14    --  -82.50 -78.00 -92.99   84
122  \w    -92.00 -65.00   0.50    1.14    --  -82.50 -77.00-180.00   54
123  \w   -113.00 -62.00   0.50    1.14    --  -82.50 -79.00-150.03  102
124  \w   -153.00 -64.00   0.50    1.14    --  -82.50 -77.00-108.89  178
125  \w     35.00  95.00   0.50    0.29    --   50.06-125.00 -60.00  120
126  \w     50.00 106.00   0.50    1.14    --  104.00-100.00   9.68  112
127  \w    101.00 127.00   0.50    1.14    --  104.00 -86.00 -21.67   52
128  \w     97.00 123.00   0.50    1.14    --  104.00 -84.00 -53.32   52
129  \w     80.00 106.00   0.50    1.14    --  104.00-100.00 -26.43   52
130  \w     75.00 112.00   0.50    1.14    --  104.00-125.00 -60.00   74
131  \w     83.00 111.00   0.50    1.14    --  104.00 -83.00   3.72   56
132  \w     91.00 116.00   0.50    1.14    --  104.00 -80.00  33.49   50
133  \w     76.00 111.00   0.50    1.14    --  104.00-125.00 -30.00   70
134  \w     74.00 101.00   0.50    1.14    --  104.00 -77.00 -60.00   54
135  \w     78.00 104.00   0.50    1.14    --  104.00 -94.00 -60.00   52
136  \w     78.00 112.00   0.50    1.14    --  104.00-125.00 -90.00   68
137  \w     80.00 106.00   0.50    1.14    --  104.00 -94.00-150.00   52
138  \w     79.00 112.00   0.50    1.14    --  104.00-125.00-180.00   66
139  \w     43.00  68.00   0.50    1.14    --  104.00-125.00 -60.00   50
140  \w     38.00  69.00   0.50    1.14    --  104.00-125.00 -90.00   62
141  \w     41.00  71.00   0.50    1.14    --  104.00-100.00 -26.43   60
142  \w     33.00 106.00   0.50    1.14    --  104.00 -94.00 -90.00  146
143  \w     53.00 100.00   0.50    1.14    --  104.00 -77.00-180.00   94
144  \w     36.00 108.00   0.50    1.14    --  104.00-125.00-150.00  144
145  \w     39.00  69.00   0.50    1.14    --  104.00 -77.00 -60.00   60
146  \w     38.00  79.00   0.50    1.14    --  104.00 -86.00 -21.67   82
147  \w     35.00  68.00   0.50    1.14    --  104.00-125.00 -30.00   66
148  \w     38.00  78.00   0.50    1.14    --  104.00 -83.00   3.72   80
149  \w     39.00  64.00   0.50    1.14    --  104.00-125.00  90.00   50
150  \w     66.00  92.00   0.50    1.14    --  104.00-125.00  90.00   52
151  \w     80.00 112.00   0.50    1.14    --  104.00-125.00 150.00   64
152  \w     81.00 106.00   0.50    1.14    --  104.00 -94.00 120.00   50
153  \w     76.00 101.00   0.50    1.14    --  104.00 -77.00 150.00   50
154  \w     59.00 107.00   0.50    1.14    --  104.00-102.00 177.00   96
155  \w     63.00 105.00   0.50    1.14    --  104.00 -77.00  70.45   84
156  \w     36.00  65.00   0.50    1.14    --  104.00 -94.00 120.00   58
157  \w     34.00  60.00   0.50    1.14    --  104.00-125.00 150.00   52
158  \w     36.00 112.00   0.50    1.14    --  104.00-125.00 120.00  152
159  \w     33.00  68.00   0.50    1.14    --  104.00 -61.00   0.00   70
160  \w     39.00  78.00   0.50    1.14    --  104.00 -80.00  33.49   78
161  \w     34.00  71.00   0.50    1.14    --  104.00 -61.00  90.00   74
162  \w     33.00  58.00   0.50    1.14    --  104.00 -61.00 150.00   50
163  \w     32.00  68.00   0.50    1.14    --  104.00 -94.00 150.00   72
164  \w      8.00  74.00   0.50    0.29    --   50.06-102.00 177.00  132
165  \w     33.00  66.00   0.50    1.14    --  104.00 -84.00 -53.32   66
166  \w     35.00  61.00   0.50    1.14    --  104.00 -94.00 -60.00   52
167  \w     33.00  76.00   0.50    1.14    --  104.00 -77.00-120.00   86
168  \w     33.00  68.00   0.50    1.14    --  104.00 -61.00-150.00   70
169  \w     32.00  60.00   0.50    1.14    --  104.00 -61.00-180.00   56
170  \w     37.00  62.00   0.50    1.14    --  104.00-125.00-180.00   50
;
_diffrn_measurement_device 'four-circle diffractometer'
_diffrn_measurement_device_type 'XtaLAB Synergy, Dualflex, HyPix'
_diffrn_measurement_method '\w scans'
_diffrn_orient_matrix_type 'CrysAlisPro convention (1999,Acta A55,543-557)'
_diffrn_orient_matrix_UB_11 -0.0425767000
_diffrn_orient_matrix_UB_12 -0.0894657000
_diffrn_orient_matrix_UB_13 0.0429075000
_diffrn_orient_matrix_UB_21 0.0569516000
_diffrn_orient_matrix_UB_22 0.0327048000
_diffrn_orient_matrix_UB_23 0.0494378000
_diffrn_orient_matrix_UB_31 -0.0503121000
_diffrn_orient_matrix_UB_32 0.1126652000
_diffrn_orient_matrix_UB_33 0.0196816000
_diffrn_radiation_monochromator mirror
_diffrn_radiation_probe x-ray
_diffrn_radiation_type CuK\a
_diffrn_radiation_wavelength 1.54184
_diffrn_reflns_av_R_equivalents 0.0608
_diffrn_reflns_av_unetI/netI 0.0191
_diffrn_reflns_Laue_measured_fraction_full 1.000
_diffrn_reflns_Laue_measured_fraction_max 1.000
_diffrn_reflns_limit_h_max 21
_diffrn_reflns_limit_h_min -21
_diffrn_reflns_limit_k_max 12
_diffrn_reflns_limit_k_min -12
_diffrn_reflns_limit_l_max 27
_diffrn_reflns_limit_l_min -27
_diffrn_reflns_number 191674
_diffrn_reflns_point_group_measured_fraction_full 1.000
_diffrn_reflns_point_group_measured_fraction_max 1.000
_diffrn_reflns_theta_full 67.684
_diffrn_reflns_theta_max 70.075
_diffrn_reflns_theta_min 1.960
_diffrn_source 'micro-focus sealed X-ray tube'
_diffrn_source_type 'PhotonJet (Cu) X-ray Source'
_exptl_absorpt_coefficient_mu 8.864
_exptl_absorpt_correction_T_max 1.00000
_exptl_absorpt_correction_T_min 0.55338
_exptl_absorpt_correction_type multi-scan
_exptl_absorpt_process_details
;
CrysAlisPro 1.171.40.63a (Rigaku Oxford Diffraction, 2019)
Empirical absorption correction using spherical harmonics,
 implemented in SCALE3 ABSPACK scaling algorithm.
;
_exptl_crystal_colour 'clear colourless'
_exptl_crystal_density_diffrn 1.419
_exptl_crystal_description block
_exptl_crystal_F_000 1812
_exptl_crystal_size_max 0.169
_exptl_crystal_size_mid 0.097
_exptl_crystal_size_min 0.052
_refine_diff_density_max 2.443
_refine_diff_density_min -0.580
_refine_diff_density_rms 0.186
_refine_ls_abs_structure_details
;
 Flack x determined using 3626 quotients [(I+)-(I-)]/[(I+)+(I-)]
 (Parsons, Flack and Wagner, Acta Cryst. B69 (2013) 249-259).
;
_refine_ls_abs_structure_Flack 0.003(3)
_refine_ls_extinction_method none
_refine_ls_goodness_of_fit_ref 1.113
_refine_ls_hydrogen_treatment constr
_refine_ls_matrix_type full
_refine_ls_number_parameters 625
_refine_ls_number_reflns 7895
_refine_ls_number_restraints 693
_refine_ls_restrained_S_all 1.083
_refine_ls_R_factor_all 0.0702
_refine_ls_R_factor_gt 0.0698
_refine_ls_shift/su_max 0.000
_refine_ls_shift/su_mean 0.000
_refine_ls_structure_factor_coef Fsqd
_refine_ls_weighting_details 'w=1/[\s^2^(Fo^2^)+(0.1546P)^2^+4.4472P] where P=(Fo^2^+2Fc^2^)/3'
_refine_ls_weighting_scheme calc
_refine_ls_wR_factor_gt 0.2009
_refine_ls_wR_factor_ref 0.2018
_reflns_Friedel_coverage 0.946
_reflns_Friedel_fraction_full 1.000
_reflns_Friedel_fraction_max 1.000
_reflns_number_gt 7765
_reflns_number_total 7895
_reflns_threshold_expression 'I > 2\s(I)'
_cod_data_source_file d0sc06867e2.cif
_cod_data_source_block '[Ba(Macropa)-beta-ala]'
_cod_depositor_comments 'Adding full bibliography for 1560236.cif.'
_cod_database_code 1560236
_shelx_shelxl_version_number 2016/6
_chemical_oxdiff_formula 'Ba C30 N6 O4'
_chemical_oxdiff_usercomment 'Grown from D6-DMSO'
_shelx_space_group_comment
;
The symmetry employed for this shelxl refinement is uniquely defined
by the following loop, which should always be used as a source of
symmetry information in preference to the above space-group names.
They are only intended as comments.
;
_olex2_refinement_description
;
1. Twinned data refinement
 Scales: 0.628
 0.372
2. Fixed Uiso
 At 1.2 times of:
  All C(H) groups, All C(H,H) groups, All C(H,H,H,H) groups, All N(H) groups
 At 1.5 times of:
  All C(H,H,H,H,H,H) groups
3. Restrained distances
 C26-C25A \\sim C25B-C26
 with sigma of 0.02
 C25B-C24B \\sim C24A-C25A
 with sigma of 0.02
 N29-C25B \\sim N4-C25A
 with sigma of 0.02
 N29-C21B \\sim N4-C21A
 with sigma of 0.02
 C21B-C22B \\sim C22A-C21A
 with sigma of 0.02
 C22B-C23B \\sim C23A-C22A
 with sigma of 0.02
 C24A-C23A \\sim C24B-C23B
 with sigma of 0.02
 N5A-C23A \\sim N5B-C23B
 with sigma of 0.02
 N5B-C27B \\sim N5A-C27A
 with sigma of 0.02
 S1B-C27B \\sim S1A-C27A
 with sigma of 0.02
 N6B-C27B \\sim N6A-C27A
 with sigma of 0.02
 N6B-C28B \\sim N6A-C28A
 with sigma of 0.02
 C28B-C29B \\sim C28A-C29A
 with sigma of 0.02
 C30-C29A \\sim C29B-C30
 with sigma of 0.02
 O11B-C30 \\sim O11A-C30
 with sigma of 0.02
 O10A-C30 \\sim O10B-C30
 with sigma of 0.02
 C3B-C2 \\sim C3A-C2
 with sigma of 0.02
 C3A-C4A \\sim C3B-C4B
 with sigma of 0.02
 C5A-C4A \\sim C5B-C4B
 with sigma of 0.02
 C5A-C6A \\sim C5B-C6B
 with sigma of 0.02
 C6A-C7 \\sim C7-C6B
 with sigma of 0.02
 S2-O9 \\sim S7-O9
 with sigma of 0.02
 O10B-C30 \\sim O11A-C30
 with sigma of 0.02
4. Uiso/Uaniso restraints and constraints
C3B \\sim C4B \\sim C5B: within 2A with sigma of 0.04 and sigma for terminal
atoms of 0.08
S1A \\sim S1B \\sim O10A \\sim O10B \\sim O11A \\sim O11B \\sim N4 \\sim N5A
\\sim N5B \\sim N6A \\sim N6B \\sim N29 \\sim C3A \\sim C3B \\sim C4A \\sim C4B
\\sim C5A \\sim C5B \\sim C6A \\sim C6B \\sim C21A \\sim C21B \\sim C22A \\sim
C22B \\sim C23A \\sim C23B \\sim C24A \\sim C24B \\sim C25A \\sim C25B \\sim
C27A \\sim C27B \\sim C28A \\sim C28B \\sim C29A \\sim C29B \\sim C30: within
2A with sigma of 0.04 and sigma for terminal atoms of 0.08
S2 \\sim S7: within 2A with sigma of 0.04 and sigma for terminal atoms of 0.08
Uanis(N6B) = Uanis(N6A)
5. Rigid body (RIGU) restrains
 S1A, S1B, O10A, O10B, O11A, O11B, N4, N5A, N5B, N6A, N6B, N29, C3A, C3B, C4A,
 C4B, C5A, C5B, C6A, C6B, C21A, C21B, C22A, C22B, C23A, C23B, C24A, C24B, C25A,
 C25B, C27A, C27B, C28A, C28B, C29A, C29B, C30
 with sigma for 1-2 distances of 0.004 and sigma for 1-3 distances of 0.004
 S2, S7
 with sigma for 1-2 distances of 0.004 and sigma for 1-3 distances of 0.004
6. Others
 Sof(S1B)=Sof(O10B)=Sof(O11B)=Sof(N5B)=Sof(H5B)=Sof(N6B)=Sof(H6B)=Sof(N29)=
 Sof(C3B)=Sof(H3B)=Sof(C4B)=Sof(H4B)=Sof(C5B)=Sof(H5BA)=Sof(C6B)=Sof(H7BC)=
 Sof(H7BD)=Sof(H20C)=Sof(H20D)=Sof(C21B)=Sof(C22B)=Sof(H22B)=Sof(C23B)=
 Sof(C24B)=Sof(H24B)=Sof(C25B)=Sof(C27B)=Sof(C28B)=Sof(H28A)=Sof(H28B)=
 Sof(C29B)=Sof(H29A)=Sof(H29B)=1-FVAR(1)
 Sof(S1A)=Sof(O10A)=Sof(O11A)=Sof(N4)=Sof(N5A)=Sof(H5A)=Sof(N6A)=Sof(H6A)=
 Sof(C6A)=Sof(C3A)=Sof(H3A)=Sof(C4A)=Sof(H4A)=Sof(C5A)=Sof(H5AA)=Sof(H7AA)=
 Sof(H7AB)=Sof(H20A)=Sof(H20B)=Sof(C21A)=Sof(C22A)=Sof(H22A)=Sof(C23A)=
 Sof(C24A)=Sof(H24A)=Sof(C25A)=Sof(C27A)=Sof(C28A)=Sof(H28C)=Sof(H28D)=
 Sof(C29A)=Sof(H29C)=Sof(H29D)=FVAR(1)
 Sof(S7)=Sof(H31D)=Sof(H31F)=Sof(H31E)=Sof(H32D)=Sof(H32E)=Sof(H32F)=1-FVAR(2)
 Sof(S2)=Sof(H31B)=Sof(H31A)=Sof(H31C)=Sof(H32A)=Sof(H32B)=Sof(H32C)=FVAR(2)
7.a Secondary CH2 refined with riding coordinates:
 C7(H7AA,H7AB), C7(H7BC,H7BD), C8(H8A,H8B), C9(H9A,H9B), C10(H10A,H10B),
 C11(H11A,H11B), C12(H12A,H12B), C13(H13A,H13B), C14(H14A,H14B), C15(H15A,H15B),
  C16(H16A,H16B), C17(H17A,H17B), C19(H19A,H19B), C20(H20A,H20B), C20(H20C,
 H20D), C28A(H28C,H28D), C28B(H28A,H28B), C29A(H29C,H29D), C29B(H29A,H29B)
7.b Me refined with riding coordinates:
 C31(H31A,H31B,H31C), C31(H31D,H31E,H31F), C32(H32A,H32B,H32C), C32(H32D,H32E,
 H32F)
7.c Aromatic/amide H refined with riding coordinates:
 N5A(H5A), N5B(H5B), N6A(H6A), N6B(H6B), C3B(H3B), C4B(H4B), C5B(H5BA),
 C3A(H3A), C4A(H4A), C5A(H5AA), C22A(H22A), C22B(H22B), C24A(H24A), C24B(H24B)
7.d Fitted hexagon refined as free rotating group:
 C6A(N1,C2,C3A,C4A,C5A)
;
_olex2_submission_special_instructions 'No special instructions were received'
_oxdiff_exptl_absorpt_empirical_details
;
Empirical correction (ABSPACK) includes:
- Absorption correction using spherical harmonics
- Frame scaling
;
_oxdiff_exptl_absorpt_empirical_full_max 1.627
_oxdiff_exptl_absorpt_empirical_full_min 0.673

loop_
_space_group_symop_operation_xyz
'x, y, z'
'-x, -y, z+1/2'
'x+1/2, -y, z'
'-x+1/2, y, z+1/2'

loop_
_atom_site_label
_atom_site_type_symbol
_atom_site_fract_x
_atom_site_fract_y
_atom_site_fract_z
_atom_site_U_iso_or_equiv
_atom_site_adp_type
_atom_site_occupancy
_atom_site_site_symmetry_order
_atom_site_calc_flag
_atom_site_refinement_flags_posn
_atom_site_refinement_flags_adp
_atom_site_refinement_flags_occupancy
_atom_site_disorder_assembly
_atom_site_disorder_group
Ba Ba 0.75949(3) 0.03400(4) 0.55888(8) 0.0439(3) Uani 1 1 d . . . . .
S1A S 0.6345(3) 0.6249(5) 0.3347(2) 0.0493(13) Uani 0.508(6) 1 d D U P A 1
S1B S 0.4483(6) 0.3258(11) 0.3222(4) 0.103(3) Uani 0.492(6) 1 d D U P A 2
S2 S 0.7311(5) -0.3598(6) 0.5657(7) 0.090(4) Uani 0.537(19) 1 d D U P B 1
S7 S 0.7829(8) -0.3651(8) 0.5473(9) 0.124(7) Uani 0.463(19) 1 d D U P B 2
O1 O 0.8501(8) 0.2049(10) 0.4998(4) 0.070(3) Uani 1 1 d . . . . .
O2 O 0.9296(9) 0.3690(11) 0.4902(6) 0.099(5) Uani 1 1 d . . . . .
O3 O 0.6669(6) 0.2012(8) 0.6206(4) 0.054(2) Uani 1 1 d . . . . .
O4 O 0.5884(7) 0.3629(9) 0.6337(4) 0.074(3) Uani 1 1 d . . . . .
O5 O 0.9080(6) -0.0717(13) 0.5882(5) 0.077(3) Uani 1 1 d . . . . .
O6 O 0.8566(5) -0.0866(8) 0.4705(4) 0.0581(19) Uani 1 1 d . . . . .
O7 O 0.6110(6) -0.0616(11) 0.5302(7) 0.090(4) Uani 1 1 d . . . . .
O8 O 0.6625(6) -0.0902(11) 0.6468(6) 0.084(3) Uani 1 1 d . . . . .
O9 O 0.7589(7) -0.2324(11) 0.5587(17) 0.120(6) Uani 1 1 d D . . . .
O10A O 0.3437(13) 0.707(2) 0.3282(6) 0.085(6) Uani 0.508(6) 1 d D U P A 1
O10B O 0.3900(15) 0.7842(19) 0.3197(9) 0.082(6) Uani 0.492(6) 1 d D U P A 2
O11A O 0.3381(12) 0.644(2) 0.2380(7) 0.077(5) Uani 0.508(6) 1 d D U P A 1
O11B O 0.4346(14) 0.748(2) 0.2349(10) 0.083(5) Uani 0.492(6) 1 d D U P A 2
N2 N 0.8112(11) 0.016(2) 0.6877(6) 0.095(5) Uani 1 1 d . . . . .
N3 N 0.7072(11) 0.0240(14) 0.4326(6) 0.087(5) Uani 1 1 d . . . . .
N4 N 0.677(2) 0.246(4) 0.5025(11) 0.045(7) Uani 0.508(6) 1 d D U P A 1
N5A N 0.5529(11) 0.5550(16) 0.4327(7) 0.042(3) Uani 0.508(6) 1 d D U P A 1
H5A H 0.516941 0.576877 0.456349 0.050 Uiso 0.508(6) 1 calc R . P A 1
N5B N 0.4799(17) 0.438(2) 0.4277(11) 0.079(6) Uani 0.492(6) 1 d D U P A 2
H5B H 0.473556 0.510131 0.445704 0.095 Uiso 0.492(6) 1 calc R . P A 2
N6A N 0.4980(11) 0.7001(17) 0.3735(7) 0.055(3) Uani 0.508(6) 1 d D U P A 1
H6A H 0.461051 0.689904 0.397878 0.066 Uiso 0.508(6) 1 calc R . P A 1
N6B N 0.3927(14) 0.5193(18) 0.3726(8) 0.055(3) Uani 0.492(6) 1 d D U P A 2
H6B H 0.407508 0.586450 0.391315 0.066 Uiso 0.492(6) 1 calc R . P A 2
N29 N 0.660(2) 0.226(4) 0.5028(12) 0.046(8) Uani 0.492(6) 1 d D U P A 2
C1 C 0.8901(8) 0.2901(12) 0.5212(7) 0.062(4) Uani 1 1 d . . . . .
C3B C 0.9214(18) 0.438(2) 0.6037(13) 0.072(6) Uani 0.492(6) 1 d D U P A 2
H3B H 0.935187 0.503295 0.577751 0.086 Uiso 0.492(6) 1 calc R . P A 2
C4B C 0.923(2) 0.444(3) 0.6651(13) 0.083(6) Uani 0.492(6) 1 d D U P A 2
H4B H 0.954691 0.504578 0.682126 0.099 Uiso 0.492(6) 1 calc R . P A 2
C5B C 0.8805(18) 0.368(3) 0.7039(12) 0.081(6) Uani 0.492(6) 1 d D U P A 2
H5BA H 0.877944 0.388469 0.744003 0.097 Uiso 0.492(6) 1 calc R . P A 2
C6A C 0.8618(10) 0.2104(16) 0.6793(4) 0.069(8) Uani 0.508(6) 1 d D U P A 1
N1 N 0.8524(6) 0.2254(11) 0.6185(4) 0.068(4) Uani 1 1 d G . . . .
C2 C 0.8954(9) 0.3152(12) 0.5879(5) 0.081(5) Uani 1 1 d DG . . . .
C3A C 0.9478(11) 0.3900(17) 0.6181(8) 0.084(8) Uani 0.508(6) 1 d DG U P A 1
H3A H 0.976509 0.450130 0.597681 0.101 Uiso 0.508(6) 1 calc R . P A 1
C4A C 0.9571(12) 0.375(2) 0.6790(8) 0.100(8) Uani 0.508(6) 1 d DG U P A 1
H4A H 0.992163 0.425093 0.699209 0.120 Uiso 0.508(6) 1 calc R . P A 1
C5A C 0.9142(13) 0.285(2) 0.7096(5) 0.087(7) Uani 0.508(6) 1 d DG U P A 1
H5AA H 0.920448 0.275177 0.750250 0.104 Uiso 0.508(6) 1 calc R . P A 1
C6B C 0.8417(19) 0.260(2) 0.6811(13) 0.076(8) Uani 0.492(6) 1 d D U P A 2
C7 C 0.8037(13) 0.151(3) 0.7126(6) 0.107(7) Uani 1 1 d D . . . .
H7AA H 0.754450 0.187862 0.704411 0.128 Uiso 0.508(6) 1 calc R . P A 1
H7AB H 0.813619 0.153853 0.754922 0.128 Uiso 0.508(6) 1 calc R . P A 1
H7BC H 0.750152 0.170620 0.714883 0.128 Uiso 0.492(6) 1 calc R . P A 2
H7BD H 0.822691 0.149431 0.752983 0.128 Uiso 0.492(6) 1 calc R . P A 2
C8 C 0.8944(15) -0.033(3) 0.6915(9) 0.130(11) Uani 1 1 d . . . . .
H8A H 0.904065 -0.067885 0.730623 0.156 Uiso 1 1 calc R . . . .
H8B H 0.929029 0.038002 0.685052 0.156 Uiso 1 1 calc R . . . .
C9 C 0.9072(12) -0.138(3) 0.6432(10) 0.119(9) Uani 1 1 d . . . . .
H9A H 0.954788 -0.182084 0.649681 0.143 Uiso 1 1 calc R . . . .
H9B H 0.866556 -0.200629 0.644049 0.143 Uiso 1 1 calc R . . . .
C10 C 0.9424(8) -0.1455(19) 0.5447(10) 0.094(6) Uani 1 1 d . . . . .
H10A H 0.920305 -0.230512 0.544578 0.113 Uiso 1 1 calc R . . . .
H10B H 0.995847 -0.153802 0.553378 0.113 Uiso 1 1 calc R . . . .
C11 C 0.9322(9) -0.0840(14) 0.4832(8) 0.071(4) Uani 1 1 d . . . . .
H11A H 0.950540 0.003544 0.483576 0.086 Uiso 1 1 calc R . . . .
H11B H 0.960357 -0.131651 0.453575 0.086 Uiso 1 1 calc R . . . .
C12 C 0.8427(14) -0.0379(13) 0.4128(7) 0.076(5) Uani 1 1 d . . . . .
H12A H 0.873715 -0.081026 0.383477 0.091 Uiso 1 1 calc R . . . .
H12B H 0.852517 0.053422 0.410997 0.091 Uiso 1 1 calc R . . . .
C13 C 0.7571(15) -0.067(3) 0.4028(11) 0.111(11) Uani 1 1 d . . . . .
H13A H 0.746523 -0.065672 0.360613 0.133 Uiso 1 1 calc R . . . .
H13B H 0.746148 -0.152597 0.417289 0.133 Uiso 1 1 calc R . . . .
C14 C 0.6351(18) -0.029(3) 0.4259(13) 0.123(12) Uani 1 1 d . . . . .
H14A H 0.633229 -0.071506 0.387743 0.148 Uiso 1 1 calc R . . . .
H14B H 0.598933 0.040985 0.424659 0.148 Uiso 1 1 calc R . . . .
C15 C 0.6108(13) -0.118(3) 0.4702(15) 0.131(12) Uani 1 1 d . . . . .
H15A H 0.643853 -0.191797 0.469602 0.157 Uiso 1 1 calc R . . . .
H15B H 0.560054 -0.146608 0.460701 0.157 Uiso 1 1 calc R . . . .
C16 C 0.5739(8) -0.1409(17) 0.5711(14) 0.109(9) Uani 1 1 d . . . . .
H16A H 0.595819 -0.226067 0.570743 0.131 Uiso 1 1 calc R . . . .
H16B H 0.520603 -0.147705 0.561407 0.131 Uiso 1 1 calc R . . . .
C17 C 0.5838(10) -0.081(2) 0.6298(15) 0.120(10) Uani 1 1 d . . . . .
H17A H 0.568608 0.008161 0.628180 0.144 Uiso 1 1 calc R . . . .
H17B H 0.552445 -0.124288 0.658864 0.144 Uiso 1 1 calc R . . . .
C18 C 0.6795(14) -0.050(2) 0.7054(11) 0.109(9) Uani 1 1 d . . . . .
C19 C 0.7607(14) -0.063(5) 0.7258(14) 0.123(13) Uani 1 1 d . . . . .
H19A H 0.765030 -0.035137 0.766743 0.147 Uiso 1 1 calc R . . . .
H19B H 0.776042 -0.152174 0.723804 0.147 Uiso 1 1 calc R . . . .
C20 C 0.7141(15) 0.156(2) 0.4079(6) 0.103(8) Uani 1 1 d . . . . .
H20A H 0.690013 0.156249 0.369209 0.124 Uiso 0.508(6) 1 calc R . P A 1
H20B H 0.767335 0.173245 0.401734 0.124 Uiso 0.508(6) 1 calc R . P A 1
H20C H 0.702775 0.157742 0.365786 0.124 Uiso 0.492(6) 1 calc R . P A 2
H20D H 0.763865 0.191565 0.414769 0.124 Uiso 0.492(6) 1 calc R . P A 2
C21A C 0.6799(14) 0.268(2) 0.4451(10) 0.042(4) Uani 0.508(6) 1 d D U P A 1
C21B C 0.6529(17) 0.224(3) 0.4446(11) 0.054(5) Uani 0.492(6) 1 d D U P A 2
C22A C 0.6394(11) 0.3698(16) 0.4182(7) 0.040(3) Uani 0.508(6) 1 d D U P A 1
H22A H 0.641498 0.381614 0.377318 0.048 Uiso 0.508(6) 1 calc R . P A 1
C22B C 0.5936(18) 0.291(3) 0.4164(10) 0.076(7) Uani 0.492(6) 1 d D U P A 2
H22B H 0.588339 0.285336 0.375480 0.091 Uiso 0.492(6) 1 calc R . P A 2
C23A C 0.5976(13) 0.4492(16) 0.4523(8) 0.040(4) Uani 0.508(6) 1 d D U P A 1
C23B C 0.5440(15) 0.364(2) 0.4479(9) 0.060(5) Uani 0.492(6) 1 d D U P A 2
C24A C 0.5952(11) 0.4251(16) 0.5135(7) 0.035(3) Uani 0.508(6) 1 d D U P A 1
H24A H 0.567519 0.478486 0.538360 0.041 Uiso 0.508(6) 1 calc R . P A 1
C24B C 0.5561(19) 0.367(3) 0.5088(10) 0.065(6) Uani 0.492(6) 1 d D U P A 2
H24B H 0.526192 0.420473 0.532114 0.079 Uiso 0.492(6) 1 calc R . P A 2
C25A C 0.6334(14) 0.324(2) 0.5362(8) 0.039(5) Uani 0.508(6) 1 d D U P A 1
C25B C 0.6107(16) 0.295(3) 0.5353(9) 0.047(7) Uani 0.492(6) 1 d D U P A 2
C26 C 0.6277(8) 0.2913(10) 0.6035(5) 0.048(2) Uani 1 1 d D . . . .
C27A C 0.5586(11) 0.6291(16) 0.3807(7) 0.038(3) Uani 0.508(6) 1 d D U P A 1
C27B C 0.425(2) 0.410(3) 0.3816(11) 0.094(9) Uani 0.492(6) 1 d D U P A 2
C28A C 0.4895(14) 0.7965(17) 0.3259(8) 0.049(4) Uani 0.508(6) 1 d D U P A 1
H28C H 0.538864 0.831321 0.316132 0.059 Uiso 0.508(6) 1 calc R . P A 1
H28D H 0.458199 0.866275 0.340107 0.059 Uiso 0.508(6) 1 calc R . P A 1
C28B C 0.3296(18) 0.527(3) 0.3290(12) 0.081(7) Uani 0.492(6) 1 d D U P A 2
H28A H 0.289354 0.579583 0.344763 0.097 Uiso 0.492(6) 1 calc R . P A 2
H28B H 0.309445 0.441545 0.321910 0.097 Uiso 0.492(6) 1 calc R . P A 2
C29A C 0.4534(15) 0.739(2) 0.2691(9) 0.059(5) Uani 0.508(6) 1 d D U P A 1
H29C H 0.455590 0.802057 0.237525 0.071 Uiso 0.508(6) 1 calc R . P A 1
H29D H 0.482668 0.665179 0.256662 0.071 Uiso 0.508(6) 1 calc R . P A 1
C29B C 0.359(2) 0.584(3) 0.2697(12) 0.076(6) Uani 0.492(6) 1 d D U P A 2
H29A H 0.400235 0.532864 0.254703 0.091 Uiso 0.492(6) 1 calc R . P A 2
H29B H 0.318509 0.582923 0.240465 0.091 Uiso 0.492(6) 1 calc R . P A 2
C30 C 0.3822(9) 0.7040(15) 0.2773(5) 0.080(3) Uani 1 1 d D U . . .
C31 C 0.748(2) -0.450(3) 0.616(3) 0.19(3) Uani 1 1 d . . . . .
H31B H 0.721982 -0.529777 0.609815 0.282 Uiso 0.537(19) 1 calc R . P B 1
H31A H 0.801430 -0.465634 0.618157 0.282 Uiso 0.537(19) 1 calc R . P B 1
H31C H 0.731187 -0.412854 0.652837 0.282 Uiso 0.537(19) 1 calc R . P B 1
H31D H 0.759822 -0.399810 0.650594 0.282 Uiso 0.463(19) 1 calc R . P B 2
H31F H 0.694202 -0.461839 0.613698 0.282 Uiso 0.463(19) 1 calc R . P B 2
H31E H 0.772169 -0.532265 0.619321 0.282 Uiso 0.463(19) 1 calc R . P B 2
C32 C 0.768(3) -0.433(4) 0.493(3) 0.25(4) Uani 1 1 d . . . . .
H32A H 0.753275 -0.521404 0.490884 0.378 Uiso 0.537(19) 1 calc R . P B 1
H32B H 0.746652 -0.387481 0.459886 0.378 Uiso 0.537(19) 1 calc R . P B 1
H32C H 0.821992 -0.426566 0.491762 0.378 Uiso 0.537(19) 1 calc R . P B 1
H32D H 0.788657 -0.517707 0.495441 0.378 Uiso 0.463(19) 1 calc R . P B 2
H32E H 0.714224 -0.438306 0.486813 0.378 Uiso 0.463(19) 1 calc R . P B 2
H32F H 0.790676 -0.388111 0.460369 0.378 Uiso 0.463(19) 1 calc R . P B 2

loop_
_atom_site_aniso_label
_atom_site_aniso_U_11
_atom_site_aniso_U_22
_atom_site_aniso_U_33
_atom_site_aniso_U_23
_atom_site_aniso_U_13
_atom_site_aniso_U_12
Ba 0.0393(4) 0.0415(3) 0.0508(4) 0.0026(4) -0.0048(6) -0.00251(15)
S1A 0.063(3) 0.046(2) 0.039(2) 0.0003(17) 0.009(2) 0.003(2)
S1B 0.093(6) 0.124(7) 0.093(6) -0.055(5) -0.014(5) 0.011(6)
S2 0.088(6) 0.039(3) 0.142(9) -0.001(5) 0.045(6) 0.000(3)
S7 0.099(9) 0.047(4) 0.227(19) 0.010(7) 0.063(11) 0.012(4)
O1 0.092(8) 0.062(5) 0.056(5) -0.007(4) 0.017(5) -0.020(6)
O2 0.115(10) 0.056(5) 0.125(10) -0.009(6) 0.059(9) -0.032(6)
O3 0.068(6) 0.052(4) 0.042(4) 0.007(3) 0.004(4) 0.009(4)
O4 0.101(8) 0.070(5) 0.052(4) 0.000(4) 0.020(5) 0.018(6)
O5 0.043(5) 0.111(7) 0.078(6) 0.026(6) -0.001(5) 0.011(6)
O6 0.051(5) 0.055(4) 0.069(5) -0.007(4) 0.004(4) -0.003(4)
O7 0.045(5) 0.074(5) 0.151(11) -0.044(7) -0.008(6) -0.006(5)
O8 0.048(5) 0.078(6) 0.126(10) 0.042(6) 0.025(6) 0.004(5)
O9 0.099(8) 0.053(5) 0.207(17) -0.024(14) 0.032(13) -0.004(5)
O10A 0.103(14) 0.114(14) 0.037(7) -0.005(8) 0.005(8) -0.037(13)
O10B 0.093(15) 0.076(10) 0.078(10) -0.008(8) -0.001(11) 0.017(11)
O11A 0.089(12) 0.108(13) 0.034(6) 0.019(8) -0.013(7) -0.018(11)
O11B 0.091(14) 0.078(12) 0.081(12) 0.011(11) -0.013(10) 0.000(11)
N2 0.074(10) 0.165(15) 0.046(6) 0.035(8) -0.007(7) 0.006(10)
N3 0.100(13) 0.095(10) 0.066(7) -0.041(7) -0.030(8) 0.049(9)
N4 0.055(16) 0.037(12) 0.042(7) -0.008(7) 0.000(8) -0.002(11)
N5A 0.050(9) 0.048(7) 0.027(6) 0.006(5) 0.006(6) 0.008(6)
N5B 0.115(16) 0.058(10) 0.063(11) 0.001(9) -0.021(11) 0.020(11)
N6A 0.063(7) 0.061(7) 0.040(5) 0.003(5) -0.005(5) 0.004(5)
N6B 0.063(7) 0.061(7) 0.040(5) 0.003(5) -0.005(5) 0.004(5)
N29 0.053(16) 0.041(15) 0.043(8) -0.007(8) -0.007(8) 0.001(13)
C1 0.055(8) 0.043(6) 0.087(9) -0.001(6) 0.026(7) -0.014(5)
C3B 0.050(15) 0.061(14) 0.103(13) -0.001(13) -0.022(12) 0.008(12)
C4B 0.074(16) 0.066(13) 0.108(14) -0.030(12) -0.036(12) 0.012(11)
C5B 0.086(15) 0.098(15) 0.059(11) -0.034(10) -0.033(10) 0.019(12)
C6A 0.063(15) 0.103(19) 0.042(11) -0.030(13) 0.003(10) 0.005(13)
N1 0.049(6) 0.096(9) 0.058(6) -0.026(6) -0.003(5) -0.013(6)
C2 0.087(12) 0.071(9) 0.085(10) -0.019(8) 0.020(9) -0.028(9)
C3A 0.067(19) 0.060(16) 0.126(16) -0.024(14) -0.024(15) -0.016(14)
C4A 0.084(17) 0.095(16) 0.123(15) -0.034(14) -0.031(14) -0.014(13)
C5A 0.078(16) 0.093(16) 0.090(15) -0.038(12) -0.014(12) 0.005(12)
C6B 0.083(19) 0.086(16) 0.058(14) -0.023(12) -0.016(13) 0.019(13)
C7 0.111(15) 0.17(2) 0.038(6) -0.007(9) -0.004(8) -0.014(16)
C8 0.069(13) 0.25(3) 0.069(10) 0.042(15) -0.008(10) 0.033(15)
C9 0.055(10) 0.19(2) 0.113(16) 0.052(18) -0.022(10) 0.014(14)
C10 0.039(6) 0.116(12) 0.129(18) 0.005(11) 0.016(8) 0.018(7)
C11 0.055(8) 0.068(8) 0.091(10) 0.001(7) 0.020(7) -0.002(7)
C12 0.101(15) 0.068(9) 0.059(8) -0.016(5) 0.021(9) 0.030(7)
C13 0.14(2) 0.140(17) 0.048(10) -0.061(11) -0.049(11) 0.087(17)
C14 0.092(19) 0.16(3) 0.118(18) -0.090(18) -0.066(17) 0.048(16)
C15 0.058(11) 0.14(2) 0.19(3) -0.12(2) -0.031(14) 0.014(12)
C16 0.042(6) 0.082(10) 0.20(3) -0.032(15) -0.004(12) -0.013(7)
C17 0.039(8) 0.115(15) 0.21(3) 0.081(19) 0.021(12) -0.013(9)
C18 0.075(13) 0.139(17) 0.114(17) 0.073(14) 0.045(13) 0.034(12)
C19 0.079(16) 0.21(3) 0.075(17) 0.08(2) 0.000(10) 0.020(16)
C20 0.150(18) 0.126(15) 0.034(5) -0.011(7) -0.008(8) 0.081(15)
C21A 0.047(11) 0.037(9) 0.042(7) -0.005(7) -0.004(8) -0.008(7)
C21B 0.062(14) 0.056(13) 0.044(8) -0.004(10) -0.006(10) 0.006(11)
C22A 0.047(9) 0.038(7) 0.035(7) -0.004(6) -0.002(6) -0.005(6)
C22B 0.089(15) 0.096(15) 0.044(9) 0.003(10) -0.005(10) 0.027(13)
C23A 0.053(10) 0.031(7) 0.037(6) -0.001(5) -0.002(7) -0.002(6)
C23B 0.086(12) 0.044(10) 0.051(8) -0.002(8) -0.002(8) 0.007(9)
C24A 0.042(9) 0.027(7) 0.034(6) 0.002(6) 0.000(6) -0.001(7)
C24B 0.073(14) 0.070(14) 0.054(9) -0.003(10) -0.007(10) 0.016(12)
C25A 0.039(12) 0.038(10) 0.042(8) 0.004(7) 0.001(8) 0.000(9)
C25B 0.054(15) 0.045(13) 0.043(9) 0.018(8) 0.019(9) 0.000(11)
C26 0.061(7) 0.038(5) 0.044(5) -0.010(4) -0.006(5) -0.003(5)
C27A 0.053(8) 0.032(7) 0.029(7) 0.000(5) -0.003(6) -0.003(6)
C27B 0.15(2) 0.084(14) 0.051(11) -0.007(10) -0.031(13) 0.047(14)
C28A 0.064(12) 0.039(8) 0.044(9) -0.004(6) -0.013(8) 0.004(8)
C28B 0.056(13) 0.11(2) 0.071(13) 0.004(12) -0.004(10) 0.011(12)
C29A 0.088(10) 0.053(11) 0.036(8) 0.014(8) -0.027(8) 0.002(9)
C29B 0.080(16) 0.090(12) 0.056(11) 0.007(10) -0.001(11) 0.012(11)
C30 0.092(8) 0.101(8) 0.046(5) -0.004(5) -0.018(5) 0.007(7)
C31 0.31(7) 0.052(14) 0.20(5) -0.017(18) 0.10(4) -0.011(15)
C32 0.35(7) 0.064(14) 0.34(7) -0.08(3) 0.22(6) -0.02(2)

loop_
_atom_type_symbol
_atom_type_description
_atom_type_scat_dispersion_real
_atom_type_scat_dispersion_imag
_atom_type_scat_source
C C 0.0181 0.0091 'International Tables Vol C Tables 4.2.6.8 and 6.1.1.4'
H H 0.0000 0.0000 'International Tables Vol C Tables 4.2.6.8 and 6.1.1.4'
Ba Ba -1.0456 8.4617 'International Tables Vol C Tables 4.2.6.8 and 6.1.1.4'
N N 0.0311 0.0180 'International Tables Vol C Tables 4.2.6.8 and 6.1.1.4'
O O 0.0492 0.0322 'International Tables Vol C Tables 4.2.6.8 and 6.1.1.4'
S S 0.3331 0.5567 'International Tables Vol C Tables 4.2.6.8 and 6.1.1.4'

loop_
_exptl_crystal_face_index_h
_exptl_crystal_face_index_k
_exptl_crystal_face_index_l
_exptl_crystal_face_perp_dist
-9 -4 -1 0.0252
-3 -1 14 0.0802
6 -6 -1 0.0495
2 1 -14 0.0671
-3 5 -9 0.0570
-6 6 0 0.0434
-6 5 4 0.0577
9 4 1 0.0249
8 -4 -4 0.0572

loop_
_geom_angle_atom_site_label_1
_geom_angle_atom_site_label_2
_geom_angle_atom_site_label_3
_geom_angle
_geom_angle_site_symmetry_1
_geom_angle_site_symmetry_3
_geom_angle_publ_flag
O1 Ba O3 100.3(3) . . ?
O1 Ba O5 80.3(4) . . ?
O1 Ba O6 66.8(3) . . ?
O1 Ba O7 130.4(4) . . ?
O1 Ba O8 163.8(4) . . ?
O1 Ba O9 130.7(5) . . ?
O1 Ba N2 109.1(4) . . ?
O1 Ba N3 75.0(5) . . ?
O1 Ba N4 65.8(8) . . ?
O1 Ba N29 72.5(9) . . ?
O1 Ba N1 56.5(2) . . ?
O3 Ba O5 131.0(3) . . ?
O3 Ba O6 164.6(3) . . ?
O3 Ba O7 78.0(3) . . ?
O3 Ba O8 65.9(3) . . ?
O3 Ba O9 129.0(5) . . ?
O3 Ba N2 74.8(4) . . ?
O3 Ba N3 108.5(3) . . ?
O3 Ba N4 56.5(5) . . ?
O3 Ba N29 55.5(5) . . ?
O3 Ba N1 70.7(4) . . ?
O5 Ba O8 101.9(3) . . ?
O5 Ba N2 59.5(4) . . ?
O5 Ba N3 118.6(4) . . ?
O5 Ba N4 145.8(8) . . ?
O5 Ba N29 152.8(9) . . ?
O6 Ba O5 57.5(3) . . ?
O6 Ba O8 128.1(3) . . ?
O6 Ba N2 116.5(4) . . ?
O6 Ba N3 61.1(4) . . ?
O6 Ba N4 108.8(5) . . ?
O6 Ba N29 110.6(5) . . ?
O7 Ba O5 137.6(4) . . ?
O7 Ba O6 103.5(3) . . ?
O7 Ba O8 57.6(4) . . ?
O7 Ba N2 117.7(5) . . ?
O7 Ba N3 59.6(5) . . ?
O7 Ba N4 73.3(9) . . ?
O7 Ba N29 66.1(9) . . ?
O7 Ba N1 148.7(3) . . ?
O8 Ba N2 60.2(5) . . ?
O8 Ba N3 116.6(5) . . ?
O8 Ba N4 109.6(7) . . ?
O8 Ba N29 103.9(8) . . ?
O9 Ba O5 68.1(5) . . ?
O9 Ba O6 64.5(6) . . ?
O9 Ba O7 69.5(4) . . ?
O9 Ba O8 63.6(6) . . ?
O9 Ba N2 86.6(9) . . ?
O9 Ba N3 87.9(8) . . ?
O9 Ba N4 138.7(10) . . ?
O9 Ba N29 132.5(10) . . ?
O9 Ba N1 133.5(6) . . ?
N3 Ba N2 174.4(5) . . ?
N4 Ba N2 127.3(7) . . ?
N4 Ba N3 57.5(6) . . ?
N29 Ba N2 128.9(7) . . ?
N29 Ba N3 55.4(6) . . ?
N1 Ba O5 69.4(4) . . ?
N1 Ba O6 106.2(3) . . ?
N1 Ba O8 108.8(4) . . ?
N1 Ba N2 55.6(5) . . ?
N1 Ba N3 129.5(4) . . ?
N1 Ba N4 87.8(8) . . ?
N1 Ba N29 93.9(8) . . ?
O9 S2 C31 127(3) . . ?
O9 S2 C32 99(2) . . ?
C31 S2 C32 109(2) . . ?
O9 S7 C31 101.8(19) . . ?
C32 S7 O9 124(3) . . ?
C32 S7 C31 114(2) . . ?
C1 O1 Ba 127.8(9) . . ?
C26 O3 Ba 131.1(7) . . ?
C9 O5 Ba 111.9(10) . . ?
C10 O5 Ba 116.3(9) . . ?
C10 O5 C9 110.5(17) . . ?
C11 O6 Ba 115.1(8) . . ?
C11 O6 C12 110.8(14) . . ?
C12 O6 Ba 111.7(8) . . ?
C15 O7 Ba 110.2(12) . . ?
C16 O7 Ba 118.8(12) . . ?
C16 O7 C15 111.6(19) . . ?
C17 O8 Ba 110.8(11) . . ?
C18 O8 Ba 112.1(11) . . ?
C18 O8 C17 115.5(19) . . ?
S2 O9 Ba 159.0(8) . . ?
S7 O9 Ba 160.2(12) . . ?
C7 N2 Ba 105.5(10) . . ?
C7 N2 C8 111(2) . . ?
C8 N2 Ba 110.9(11) . . ?
C19 N2 Ba 113.9(16) . . ?
C19 N2 C7 104(2) . . ?
C19 N2 C8 110.7(18) . . ?
C13 N3 Ba 105.9(10) . . ?
C13 N3 C20 112(2) . . ?
C14 N3 Ba 113.5(17) . . ?
C14 N3 C13 104.1(18) . . ?
C14 N3 C20 113.4(19) . . ?
C20 N3 Ba 107.4(9) . . ?
C21A N4 Ba 122.4(19) . . ?
C21A N4 C25A 118(3) . . ?
C25A N4 Ba 119.4(17) . . ?
C27A N5A C23A 129.9(17) . . ?
C23B N5B C27B 130(2) . . ?
C27A N6A C28A 123.8(19) . . ?
C27B N6B C28B 119(3) . . ?
C21B N29 Ba 118(2) . . ?
C21B N29 C25B 119(3) . . ?
C25B N29 Ba 121.0(18) . . ?
O1 C1 O2 124.1(15) . . ?
O1 C1 C2 122.9(11) . . ?
O2 C1 C2 113.0(13) . . ?
C4B C3B C2 107(2) . . ?
C3B C4B C5B 126(3) . . ?
C4B C5B C6B 119(2) . . ?
N1 C6A C5A 120.0 . . ?
N1 C6A C7 119.1(12) . . ?
C5A C6A C7 118.0(12) . . ?
C6A N1 Ba 116.4(6) . . ?
C6A N1 C2 120.0 . . ?
C2 N1 Ba 122.8(6) . . ?
C2 N1 C6B 112.4(11) . . ?
C6B N1 Ba 122.6(11) . . ?
C3B C2 C1 115.2(15) . . ?
N1 C2 C1 109.8(9) . . ?
N1 C2 C3B 131.8(16) . . ?
C3A C2 C1 128.3(10) . . ?
C3A C2 N1 120.0 . . ?
C4A C3A C2 120.0 . . ?
C3A C4A C5A 120.0 . . ?
C4A C5A C6A 120.0 . . ?
C5B C6B N1 119(2) . . ?
C5B C6B C7 131(3) . . ?
N1 C6B C7 109.0(16) . . ?
C6A C7 N2 98.4(16) . . ?
C6B C7 N2 119.2(18) . . ?
N2 C8 C9 109.0(19) . . ?
O5 C9 C8 105(2) . . ?
O5 C10 C11 110.8(14) . . ?
O6 C11 C10 107.1(12) . . ?
O6 C12 C13 103.3(18) . . ?
N3 C13 C12 113.1(19) . . ?
N3 C14 C15 117(2) . . ?
C14 C15 O7 112.4(19) . . ?
O7 C16 C17 106.5(13) . . ?
O8 C17 C16 109(2) . . ?
O8 C18 C19 117(2) . . ?
N2 C19 C18 110.0(18) . . ?
N3 C20 C21A 117.5(16) . . ?
N3 C20 C21B 99.9(19) . . ?
N4 C21A C20 114(2) . . ?
N4 C21A C22A 122(2) . . ?
C22A C21A C20 121.8(17) . . ?
N29 C21B C20 119(2) . . ?
N29 C21B C22B 121(3) . . ?
C22B C21B C20 121(2) . . ?
C23A C22A C21A 119.5(17) . . ?
C23B C22B C21B 121(2) . . ?
C22A C23A N5A 127.0(16) . . ?
C22A C23A C24A 117.8(17) . . ?
C24A C23A N5A 115.2(15) . . ?
C22B C23B N5B 130(2) . . ?
C22B C23B C24B 116(2) . . ?
C24B C23B N5B 115(2) . . ?
C25A C24A C23A 119.7(17) . . ?
C25B C24B C23B 122(2) . . ?
N4 C25A C24A 123(2) . . ?
N4 C25A C26 117.2(19) . . ?
C24A C25A C26 120.3(18) . . ?
N29 C25B C24B 121(2) . . ?
N29 C25B C26 113(2) . . ?
C24B C25B C26 125(2) . . ?
O3 C26 C25A 115.7(13) . . ?
O3 C26 C25B 115.7(13) . . ?
O4 C26 O3 127.6(11) . . ?
O4 C26 C25A 116.5(13) . . ?
O4 C26 C25B 114.9(14) . . ?
N5A C27A S1A 123.5(14) . . ?
N6A C27A S1A 125.8(14) . . ?
N6A C27A N5A 110.7(16) . . ?
N5B C27B S1B 121(2) . . ?
N6B C27B S1B 117.0(19) . . ?
N6B C27B N5B 103(2) . . ?
N6A C28A C29A 112.1(16) . . ?
N6B C28B C29B 110(2) . . ?
C30 C29A C28A 113(2) . . ?
C30 C29B C28B 111(2) . . ?
O10B C30 O11B 102.9(18) . . ?
O10B C30 C29B 138.5(19) . . ?
O11A C30 O10A 106.6(16) . . ?
C29A C30 O10A 126.8(16) . . ?
C29A C30 O11A 126.2(16) . . ?
C29B C30 O11B 115.0(18) . . ?

loop_
_geom_bond_atom_site_label_1
_geom_bond_atom_site_label_2
_geom_bond_distance
_geom_bond_site_symmetry_2
_geom_bond_publ_flag
Ba O1 2.743(10) . ?
Ba O3 2.768(9) . ?
Ba O5 2.924(10) . ?
Ba O6 2.916(9) . ?
Ba O7 2.884(11) . ?
Ba O8 2.924(10) . ?
Ba O9 2.782(12) . ?
Ba N2 3.049(13) . ?
Ba N3 2.994(13) . ?
Ba N4 2.94(3) . ?
Ba N29 2.96(4) . ?
Ba N1 2.915(9) . ?
S1A C27A 1.696(18) . ?
S1B C27B 1.66(2) . ?
S2 O9 1.426(14) . ?
S2 C31 1.51(6) . ?
S2 C32 1.92(4) . ?
S7 O9 1.471(14) . ?
S7 C31 1.89(5) . ?
S7 C32 1.44(6) . ?
O1 C1 1.235(18) . ?
O2 C1 1.287(16) . ?
O3 C26 1.231(14) . ?
O4 C26 1.227(15) . ?
O5 C9 1.42(2) . ?
O5 C10 1.39(2) . ?
O6 C11 1.368(19) . ?
O6 C12 1.42(2) . ?
O7 C15 1.47(3) . ?
O7 C16 1.40(3) . ?
O8 C17 1.45(2) . ?
O8 C18 1.42(3) . ?
O10A C30 1.335(17) . ?
O10B C30 1.277(18) . ?
O11A C30 1.334(17) . ?
O11B C30 1.409(19) . ?
N2 C7 1.52(3) . ?
N2 C8 1.56(3) . ?
N2 C19 1.49(3) . ?
N3 C13 1.46(2) . ?
N3 C14 1.40(4) . ?
N3 C20 1.49(3) . ?
N4 C21A 1.31(2) . ?
N4 C25A 1.35(2) . ?
N5A C23A 1.43(2) . ?
N5A C27A 1.41(2) . ?
N5B C23B 1.45(3) . ?
N5B C27B 1.46(3) . ?
N6A C27A 1.31(2) . ?
N6A C28A 1.48(2) . ?
N6B C27B 1.29(3) . ?
N6B C28B 1.49(3) . ?
N29 C21B 1.32(2) . ?
N29 C25B 1.34(2) . ?
C1 C2 1.528(18) . ?
C3B C4B 1.39(3) . ?
C3B C2 1.41(2) . ?
C4B C5B 1.39(3) . ?
C5B C6B 1.42(2) . ?
C6A N1 1.3900 . ?
C6A C5A 1.3900 . ?
C6A C7 1.42(2) . ?
N1 C2 1.3900 . ?
N1 C6B 1.47(3) . ?
C2 C3A 1.3900 . ?
C3A C4A 1.3900 . ?
C4A C5A 1.3900 . ?
C6B C7 1.50(3) . ?
C8 C9 1.57(4) . ?
C10 C11 1.54(3) . ?
C12 C13 1.56(4) . ?
C14 C15 1.43(4) . ?
C16 C17 1.47(4) . ?
C18 C19 1.52(3) . ?
C20 C21A 1.57(3) . ?
C20 C21B 1.54(3) . ?
C21A C22A 1.42(2) . ?
C21B C22B 1.41(3) . ?
C22A C23A 1.35(2) . ?
C22B C23B 1.36(3) . ?
C23A C24A 1.40(2) . ?
C23B C24B 1.39(3) . ?
C24A C25A 1.36(2) . ?
C24B C25B 1.36(3) . ?
C25A C26 1.56(2) . ?
C25B C26 1.57(2) . ?
C28A C29A 1.55(3) . ?
C28B C29B 1.56(3) . ?
C29A C30 1.33(3) . ?
C29B C30 1.33(3) . ?

loop_
_geom_torsion_atom_site_label_1
_geom_torsion_atom_site_label_2
_geom_torsion_atom_site_label_3
_geom_torsion_atom_site_label_4
_geom_torsion
_geom_torsion_site_symmetry_1
_geom_torsion_site_symmetry_2
_geom_torsion_site_symmetry_3
_geom_torsion_site_symmetry_4
_geom_torsion_publ_flag
Ba O1 C1 O2 -178.1(13) . . . . ?
Ba O1 C1 C2 0(2) . . . . ?
Ba O3 C26 O4 -179.1(10) . . . . ?
Ba O3 C26 C25A -3.8(18) . . . . ?
Ba O3 C26 C25B 16.8(19) . . . . ?
Ba O5 C9 C8 -67.9(18) . . . . ?
Ba O5 C10 C11 42.0(16) . . . . ?
Ba O6 C11 C10 55.4(14) . . . . ?
Ba O6 C12 C13 -58.4(12) . . . . ?
Ba O7 C15 C14 -57(2) . . . . ?
Ba O7 C16 C17 45.0(16) . . . . ?
Ba O8 C17 C16 58.2(18) . . . . ?
Ba O8 C18 C19 -54(2) . . . . ?
Ba N2 C7 C6A -68.2(14) . . . . ?
Ba N2 C7 C6B -54(2) . . . . ?
Ba N2 C8 C9 -38(2) . . . . ?
Ba N2 C19 C18 -33(4) . . . . ?
Ba N3 C13 C12 -52(3) . . . . ?
Ba N3 C14 C15 -27(2) . . . . ?
Ba N3 C20 C21A -49(2) . . . . ?
Ba N3 C20 C21B -67.3(17) . . . . ?
Ba N4 C21A C20 14(4) . . . . ?
Ba N4 C21A C22A 179.2(18) . . . . ?
Ba N4 C25A C24A 178.4(19) . . . . ?
Ba N4 C25A C26 -2(4) . . . . ?
Ba N29 C21B C20 -19(4) . . . . ?
Ba N29 C21B C22B 165(3) . . . . ?
Ba N29 C25B C24B -169(3) . . . . ?
Ba N29 C25B C26 16(4) . . . . ?
Ba N1 C2 C1 -4.1(16) . . . . ?
Ba N1 C2 C3B 154.1(18) . . . . ?
Ba N1 C2 C3A -169.6(10) . . . . ?
Ba N1 C6B C5B -170(2) . . . . ?
Ba N1 C6B C7 24(3) . . . . ?
O1 C1 C2 C3B -159.3(19) . . . . ?
O1 C1 C2 N1 3(2) . . . . ?
O1 C1 C2 C3A 166.8(15) . . . . ?
O2 C1 C2 C3B 19(2) . . . . ?
O2 C1 C2 N1 -179.0(13) . . . . ?
O2 C1 C2 C3A -15(2) . . . . ?
O5 C10 C11 O6 -65.3(17) . . . . ?
O6 C12 C13 N3 79(2) . . . . ?
O7 C16 C17 O8 -68.8(18) . . . . ?
O8 C18 C19 N2 61(4) . . . . ?
N2 C8 C9 O5 72(2) . . . . ?
N3 C14 C15 O7 58(3) . . . . ?
N3 C20 C21A N4 26(4) . . . . ?
N3 C20 C21A C22A -139(2) . . . . ?
N3 C20 C21B N29 60(4) . . . . ?
N3 C20 C21B C22B -124(3) . . . . ?
N4 C21A C22A C23A 2(4) . . . . ?
N4 C25A C26 O3 4(3) . . . . ?
N4 C25A C26 O4 179(2) . . . . ?
N5A C23A C24A C25A 177(2) . . . . ?
N5B C23B C24B C25B 175(3) . . . . ?
N6A C28A C29A C30 67(3) . . . . ?
N6B C28B C29B C30 -63(3) . . . . ?
N29 C21B C22B C23B 3(6) . . . . ?
N29 C25B C26 O3 -20(3) . . . . ?
N29 C25B C26 O4 173(3) . . . . ?
C1 C2 C3A C4A -162.5(17) . . . . ?
C3B C4B C5B C6B 11(5) . . . . ?
C4B C3B C2 C1 180(2) . . . . ?
C4B C3B C2 N1 23(3) . . . . ?
C4B C5B C6B N1 5(5) . . . . ?
C4B C5B C6B C7 168(3) . . . . ?
C5B C6B C7 N2 -140(3) . . . . ?
C6A N1 C2 C1 165.5(15) . . . . ?
C6A N1 C2 C3A 0.0 . . . . ?
N1 C6A C5A C4A 0.0 . . . . ?
N1 C6A C7 N2 68.2(19) . . . . ?
N1 C2 C3A C4A 0.0 . . . . ?
N1 C6B C7 N2 24(3) . . . . ?
C2 C3B C4B C5B -23(4) . . . . ?
C2 N1 C6B C5B -6(3) . . . . ?
C2 N1 C6B C7 -172.8(19) . . . . ?
C2 C3A C4A C5A 0.0 . . . . ?
C3A C4A C5A C6A 0.0 . . . . ?
C5A C6A N1 Ba 170.2(9) . . . . ?
C5A C6A N1 C2 0.0 . . . . ?
C5A C6A C7 N2 -131.1(12) . . . . ?
C6B N1 C2 C1 -168(2) . . . . ?
C6B N1 C2 C3B -9(3) . . . . ?
C7 N2 C8 C9 -155.6(17) . . . . ?
C7 N2 C19 C18 81(3) . . . . ?
C7 C6A N1 Ba -29.5(19) . . . . ?
C7 C6A N1 C2 160(2) . . . . ?
C7 C6A C5A C4A -160(2) . . . . ?
C8 N2 C7 C6A 52.1(17) . . . . ?
C8 N2 C7 C6B 66(2) . . . . ?
C8 N2 C19 C18 -159(3) . . . . ?
C9 O5 C10 C11 170.9(16) . . . . ?
C10 O5 C9 C8 160.8(16) . . . . ?
C11 O6 C12 C13 171.9(13) . . . . ?
C12 O6 C11 C10 -176.8(12) . . . . ?
C13 N3 C14 C15 88(2) . . . . ?
C13 N3 C20 C21A -165.0(19) . . . . ?
C13 N3 C20 C21B 176.7(17) . . . . ?
C14 N3 C13 C12 -171(2) . . . . ?
C14 N3 C20 C21A 77(2) . . . . ?
C14 N3 C20 C21B 59(2) . . . . ?
C15 O7 C16 C17 174.9(17) . . . . ?
C16 O7 C15 C14 168.9(18) . . . . ?
C17 O8 C18 C19 178(2) . . . . ?
C18 O8 C17 C16 -172.9(16) . . . . ?
C19 N2 C7 C6A 171.5(16) . . . . ?
C19 N2 C7 C6B -174(2) . . . . ?
C19 N2 C8 C9 89(3) . . . . ?
C20 N3 C13 C12 65(2) . . . . ?
C20 N3 C14 C15 -149.7(18) . . . . ?
C20 C21A C22A C23A 166(2) . . . . ?
C20 C21B C22B C23B -173(3) . . . . ?
C21A N4 C25A C24A -2(5) . . . . ?
C21A N4 C25A C26 177(3) . . . . ?
C21A C22A C23A N5A -179(2) . . . . ?
C21A C22A C23A C24A -1(3) . . . . ?
C21B N29 C25B C24B -3(6) . . . . ?
C21B N29 C25B C26 -178(3) . . . . ?
C21B C22B C23B N5B -180(3) . . . . ?
C21B C22B C23B C24B 0(5) . . . . ?
C22A C23A C24A C25A -1(3) . . . . ?
C22B C23B C24B C25B -5(5) . . . . ?
C23A N5A C27A S1A -13(3) . . . . ?
C23A N5A C27A N6A 167(2) . . . . ?
C23A C24A C25A N4 3(4) . . . . ?
C23A C24A C25A C26 -176.6(19) . . . . ?
C23B N5B C27B S1B -32(5) . . . . ?
C23B N5B C27B N6B -165(3) . . . . ?
C23B C24B C25B N29 6(5) . . . . ?
C23B C24B C25B C26 -179(3) . . . . ?
C24A C25A C26 O3 -176.9(18) . . . . ?
C24A C25A C26 O4 -1(3) . . . . ?
C24B C25B C26 O3 165(3) . . . . ?
C24B C25B C26 O4 -2(4) . . . . ?
C25A N4 C21A C20 -165(3) . . . . ?
C25A N4 C21A C22A 0(5) . . . . ?
C25B N29 C21B C20 174(3) . . . . ?
C25B N29 C21B C22B -2(6) . . . . ?
C27A N5A C23A C22A -23(4) . . . . ?
C27A N5A C23A C24A 159(2) . . . . ?
C27A N6A C28A C29A 91(3) . . . . ?
C27B N5B C23B C22B 38(5) . . . . ?
C27B N5B C23B C24B -142(4) . . . . ?
C27B N6B C28B C29B -102(3) . . . . ?
C28A N6A C27A S1A -5(3) . . . . ?
C28A N6A C27A N5A 174.6(17) . . . . ?
C28A C29A C30 O10A -4(3) . . . . ?
C28A C29A C30 O11A -175.4(18) . . . . ?
C28B N6B C27B S1B 47(4) . . . . ?
C28B N6B C27B N5B -178(2) . . . . ?
C28B C29B C30 O10B 3(5) . . . . ?
C28B C29B C30 O11B 157(2) . . . . ?
C31 S2 O9 Ba -103(7) . . . . ?
C31 S7 O9 Ba 147(7) . . . . ?
C32 S2 O9 Ba 134(7) . . . . ?
C32 S7 O9 Ba -83(7) . . . . ?

loop_
_twin_individual_id
_twin_individual_mass_fraction_refined
1 0.628
2 0.372

loop_
_exptl_oxdiff_crystal_face_indexfrac_h
_exptl_oxdiff_crystal_face_indexfrac_k
_exptl_oxdiff_crystal_face_indexfrac_l
_exptl_oxdiff_crystal_face_x
_exptl_oxdiff_crystal_face_y
_exptl_oxdiff_crystal_face_z
-9.1778 -4.0589 -0.6659 0.7253 -0.6884 -0.0086
-2.5402 -0.6820 14.1890 0.7780 0.5345 0.3302
6.3646 -5.6259 -0.9217 0.1928 0.1329 -0.9722
2.4565 0.7598 -14.1945 -0.7816 -0.5370 -0.3174
-3.3924 4.9892 -8.9067 -0.6841 -0.4704 0.5575
-6.2170 5.6989 -0.0609 -0.2478 -0.1707 0.9537
-6.4037 5.2767 4.2179 -0.0185 0.0164 0.9997
8.8775 4.2785 0.8477 -0.7244 0.6874 0.0521
8.3349 -4.2793 -3.9950 -0.1434 0.1372 -0.9801
